data_9014692
loop_
_publ_author_name
'Leblanc, M.'
'Ferey, G.'
'Chevalier, P.'
'Calage, Y.'
'de Pape, R.'

_publ_section_title
;
 Hexagonal Tungsten Bronze-Type Fe(III) Fluoride: (H2O)0.33FeF3;
 Crystal Structure, Magnetic Properties, Dehydration to a New Form of
 Iron Trifluoride
 _cod_database_code 1000187
;
_journal_name_full 'Journal of Solid State Chemistry'
_journal_page_first 53
_journal_page_last 58
_journal_paper_doi 10.1016/0022-4596(83)90041-5
_journal_volume 47
_journal_year 1983
_chemical_formula_sum 'F9 Fe3 O'
_space_group_IT_number 63
_symmetry_space_group_name_Hall '-C 2c 2'
_symmetry_space_group_name_H-M 'C m c m'
_cell_angle_alpha 90
_cell_angle_beta 90
_cell_angle_gamma 90
_cell_length_a 7.423
_cell_length_b 12.730
_cell_length_c 7.526
_cell_formula_units_Z 4
_cell_volume 711.168
_database_code_amcsd 0013503
_exptl_crystal_density_diffrn 3.311
_cod_duplicate_entry 1000187
_cod_original_formula_sum 'Fe3 F9 O'
_cod_database_code 9014692
_amcsd_formula_title 'F3 Fe H0.66 O0.33'

loop_
_space_group_symop_operation_xyz
x,y,z
1/2+x,1/2+y,z
x,-y,1/2+z
1/2+x,1/2-y,1/2+z
-x,y,1/2-z
1/2-x,1/2+y,1/2-z
-x,y,z
1/2-x,1/2+y,z
x,-y,-z
1/2+x,1/2-y,-z
x,y,1/2-z
1/2+x,1/2+y,1/2-z
-x,-y,1/2+z
1/2-x,1/2-y,1/2+z
-x,-y,-z
1/2-x,1/2-y,-z

loop_
_atom_site_aniso_label
_atom_site_aniso_U_11
_atom_site_aniso_U_22
_atom_site_aniso_U_33
_atom_site_aniso_U_12
_atom_site_aniso_U_13
_atom_site_aniso_U_23
Fe1 0.00840 0.00650 0.00660 0.00000 0.00000 -0.00010
Fe2 0.00610 0.00880 0.00730 0.00100 0.00020 -0.00010
F1 0.00720 0.02440 0.01760 0.00000 0.00000 0.00170
F2 0.01930 0.01240 0.01990 0.00620 -0.00250 -0.00090
F3 0.02300 0.01330 0.00660 0.00000 0.00000 0.00000
F4 0.01790 0.02010 0.00780 -0.00020 0.00000 0.00000
O1 0.05190 0.04100 0.07210 0.00000 0.00000 0.00000

loop_
_atom_site_label
_atom_site_fract_x
_atom_site_fract_y
_atom_site_fract_z
Fe1 0.00000 0.50000 0.00000
Fe2 0.25000 0.25000 0.00000
F1 0.00000 0.21560 0.55110
F2 0.18760 0.39620 0.04340
F3 0.00000 0.52860 0.25000
F4 0.21010 0.21760 0.25000
O1 0.00000 -0.00060 0.25000

loop_
_cod_related_entry_id
_cod_related_entry_database
_cod_related_entry_code
1 AMCSD 0013503
